data_1548886
loop_
_publ_author_name
'Chantarojsiri, Teera'
'Ziller, Joseph W.'
'Yang, Jenny Y.'

_publ_section_title
;
 Incorporation of redox-inactive cations promotes iron catalyzed aerobic
 C-H oxidation at mild potentials.
;
_journal_issue 9
_journal_name_full 'Chemical science'
_journal_page_first 2567
_journal_page_last 2574
_journal_paper_doi 10.1039/c7sc04486k
_journal_volume 9
_journal_year 2018
_chemical_formula_sum 'C23 H24 Cl F3 Fe K N2 O9 S'
_chemical_formula_weight 691.90
_space_group_crystal_system monoclinic
_space_group_IT_number 14
_space_group_name_Hall '-P 2yn'
_space_group_name_H-M_alt 'P 1 21/n 1'
_symmetry_space_group_name_Hall '-P 2yn'
_symmetry_space_group_name_H-M 'P 1 21/n 1'
_atom_sites_solution_hydrogens geom
_atom_sites_solution_primary dual
_atom_sites_solution_secondary difmap
_audit_creation_method SHELXL-2014/7
_audit_update_record
;
2017-10-16 deposited with the CCDC.
2018-01-29 downloaded from the CCDC.
;
_cell_angle_alpha 90
_cell_angle_beta 90.075(2)
_cell_angle_gamma 90
_cell_formula_units_Z 4
_cell_length_a 11.2530(13)
_cell_length_b 17.652(2)
_cell_length_c 13.5982(15)
_cell_measurement_reflns_used 9945
_cell_measurement_temperature 128(2)
_cell_measurement_theta_max 28.47
_cell_measurement_theta_min 2.31
_cell_volume 2701.1(5)
_computing_cell_refinement 'Bruker SAINT 8.34a, 2013'
_computing_data_collection 'Bruker APEX2 2014.11-0, 2014'
_computing_data_reduction 'Bruker SAINT 8.34a, 2013'
_computing_molecular_graphics 'Bruker SHELXTL'
_computing_publication_material 'Bruker SHELXTL'
_computing_structure_refinement 'SHELXL-2014/7 (Sheldrick, 2014)'
_computing_structure_solution 'Bruker SHELXTL 2014/4 (XT)'
_diffrn_ambient_temperature 128(2)
_diffrn_measured_fraction_theta_full 1.000
_diffrn_measured_fraction_theta_max 0.938
_diffrn_measurement_device_type 'Bruker SMART APEX II CCD'
_diffrn_measurement_method '\f and \w scans'
_diffrn_radiation_type MoK\a
_diffrn_radiation_wavelength 0.71073
_diffrn_reflns_av_R_equivalents 0.0528
_diffrn_reflns_av_unetI/netI 0.0409
_diffrn_reflns_Laue_measured_fraction_full 1.000
_diffrn_reflns_Laue_measured_fraction_max 0.938
_diffrn_reflns_limit_h_max 15
_diffrn_reflns_limit_h_min -15
_diffrn_reflns_limit_k_max 23
_diffrn_reflns_limit_k_min -22
_diffrn_reflns_limit_l_max 17
_diffrn_reflns_limit_l_min -17
_diffrn_reflns_number 31457
_diffrn_reflns_point_group_measured_fraction_full 1.000
_diffrn_reflns_point_group_measured_fraction_max 0.938
_diffrn_reflns_theta_full 26.000
_diffrn_reflns_theta_max 28.760
_diffrn_reflns_theta_min 1.890
_diffrn_source 'fine-focus sealed tube'
_exptl_absorpt_coefficient_mu 0.965
_exptl_absorpt_correction_T_max 0.7458
_exptl_absorpt_correction_T_min 0.4835
_exptl_absorpt_correction_type multi-scan
_exptl_absorpt_process_details 'Bruker SADABS 2014/5'
_exptl_crystal_colour red
_exptl_crystal_density_diffrn 1.701
_exptl_crystal_density_meas ?
_exptl_crystal_density_method not_measured
_exptl_crystal_description irregular
_exptl_crystal_F_000 1412
_exptl_crystal_size_max 0.356
_exptl_crystal_size_mid 0.218
_exptl_crystal_size_min 0.139
_refine_diff_density_max 0.455
_refine_diff_density_min -0.902
_refine_diff_density_rms 0.074
_refine_ls_extinction_method none
_refine_ls_goodness_of_fit_ref 1.032
_refine_ls_hydrogen_treatment constr
_refine_ls_matrix_type full
_refine_ls_number_parameters 370
_refine_ls_number_reflns 6588
_refine_ls_number_restraints 0
_refine_ls_restrained_S_all 1.032
_refine_ls_R_factor_all 0.0464
_refine_ls_R_factor_gt 0.0349
_refine_ls_shift/su_max 0.001
_refine_ls_shift/su_mean 0.000
_refine_ls_structure_factor_coef Fsqd
_refine_ls_weighting_details 'w=1/[\s^2^(Fo^2^)+(0.0438P)^2^+1.3158P] where P=(Fo^2^+2Fc^2^)/3'
_refine_ls_weighting_scheme calc
_refine_ls_wR_factor_gt 0.0849
_refine_ls_wR_factor_ref 0.0912
_reflns_Friedel_coverage 0.000
_reflns_number_gt 5410
_reflns_number_total 6588
_reflns_threshold_expression 'I > 2\s(I)'
_cod_data_source_file c7sc04486k2.cif
_cod_data_source_block jyy123
_cod_depositor_comments
;
The following automatic conversions were performed:

'_exptl_crystal_density_meas' value 'not_measured' was changed to '?'
- the value is perceived as not measured.

Automatic conversion script
Id: cif_fix_values 4973 2017-02-22 13:04:09Z antanas 

 Adding full bibliography for 1548883--1548887.cif.
;
_cod_original_cell_volume 2701.2(5)
_cod_database_code 1548886
_shelx_shelxl_version_number 2014/7
_shelx_space_group_comment
; 
The symmetry employed for this shelxl refinement is uniquely defined 
by the following loop, which should always be used as a source of 
symmetry information in preference to the above space-group names. 
They are only intended as comments. 
;
_shelx_estimated_absorpt_t_min 0.725
_shelx_estimated_absorpt_t_max 0.878

loop_
_space_group_symop_operation_xyz
'x, y, z'
'-x+1/2, y+1/2, -z+1/2'
'-x, -y, -z'
'x-1/2, -y-1/2, z-1/2'

loop_
_atom_site_label
_atom_site_type_symbol
_atom_site_fract_x
_atom_site_fract_y
_atom_site_fract_z
_atom_site_U_iso_or_equiv
_atom_site_adp_type
_atom_site_occupancy
_atom_site_site_symmetry_order
_atom_site_calc_flag
_atom_site_refinement_flags_posn
_atom_site_refinement_flags_adp
C16 C 0.40367(16) 0.58240(10) 0.22955(13) 0.0150(4) Uani 1 1 d . .
C15 C 0.47881(17) 0.59085(11) 0.14711(14) 0.0172(4) Uani 1 1 d . .
C14 C 0.43378(19) 0.58532(11) 0.05255(14) 0.0212(4) Uani 1 1 d . .
H14 H 0.4845 0.5931 -0.0023 0.025 Uiso 1 1 calc R U
C13 C 0.31350(19) 0.56826(12) 0.03761(15) 0.0250(4) Uani 1 1 d . .
H13 H 0.2821 0.5667 -0.0272 0.030 Uiso 1 1 calc R U
C12 C 0.24131(18) 0.55393(12) 0.11624(15) 0.0222(4) Uani 1 1 d . .
H12 H 0.1610 0.5396 0.1054 0.027 Uiso 1 1 calc R U
C11 C 0.28491(17) 0.56017(11) 0.21367(14) 0.0179(4) Uani 1 1 d . .
C10 C 0.20839(16) 0.53767(11) 0.29351(14) 0.0182(4) Uani 1 1 d . .
H10 H 0.1362 0.5126 0.2776 0.022 Uiso 1 1 calc R U
C9 C 0.15128(17) 0.52365(12) 0.46270(15) 0.0223(4) Uani 1 1 d . .
H9A H 0.0973 0.4838 0.4375 0.027 Uiso 1 1 calc R U
H9B H 0.1026 0.5664 0.4871 0.027 Uiso 1 1 calc R U
C8 C 0.22897(17) 0.49241(11) 0.54477(15) 0.0212(4) Uani 1 1 d . .
H8A H 0.1822 0.4877 0.6061 0.025 Uiso 1 1 calc R U
H8B H 0.2591 0.4416 0.5267 0.025 Uiso 1 1 calc R U
C7 C 0.37703(18) 0.55092(11) 0.64573(14) 0.0196(4) Uani 1 1 d . .
H7 H 0.3399 0.5245 0.6983 0.024 Uiso 1 1 calc R U
C6 C 0.48219(18) 0.59417(11) 0.66851(14) 0.0186(4) Uani 1 1 d . .
C5 C 0.51912(19) 0.59707(12) 0.76816(14) 0.0228(4) Uani 1 1 d . .
H5 H 0.4715 0.5743 0.8177 0.027 Uiso 1 1 calc R U
C4 C 0.6228(2) 0.63243(12) 0.79347(15) 0.0260(5) Uani 1 1 d . .
H4 H 0.6463 0.6344 0.8606 0.031 Uiso 1 1 calc R U
C3 C 0.69462(19) 0.66556(12) 0.72193(15) 0.0239(4) Uani 1 1 d . .
H3 H 0.7668 0.6896 0.7403 0.029 Uiso 1 1 calc R U
C2 C 0.66068(17) 0.66340(11) 0.62411(14) 0.0189(4) Uani 1 1 d . .
C1 C 0.55281(17) 0.62834(11) 0.59583(14) 0.0173(4) Uani 1 1 d . .
C22 C 0.84755(18) 0.71141(13) 0.56878(16) 0.0257(5) Uani 1 1 d . .
H22A H 0.8889 0.6664 0.5955 0.031 Uiso 1 1 calc R U
H22B H 0.8520 0.7525 0.6182 0.031 Uiso 1 1 calc R U
C21 C 0.90504(19) 0.73614(13) 0.47514(17) 0.0275(5) Uani 1 1 d . .
H21A H 0.8633 0.7812 0.4489 0.033 Uiso 1 1 calc R U
H21B H 0.9888 0.7503 0.4880 0.033 Uiso 1 1 calc R U
C20 C 0.96878(19) 0.69640(14) 0.31949(18) 0.0311(5) Uani 1 1 d . .
H20A H 1.0545 0.6970 0.3360 0.037 Uiso 1 1 calc R U
H20B H 0.9460 0.7476 0.2966 0.037 Uiso 1 1 calc R U
C19 C 0.94586(19) 0.64001(14) 0.24053(18) 0.0307(5) Uani 1 1 d . .
H19A H 1.0014 0.6481 0.1852 0.037 Uiso 1 1 calc R U
H19B H 0.9578 0.5881 0.2661 0.037 Uiso 1 1 calc R U
C18 C 0.79946(19) 0.59975(14) 0.12913(16) 0.0292(5) Uani 1 1 d . .
H18A H 0.8042 0.5466 0.1519 0.035 Uiso 1 1 calc R U
H18B H 0.8580 0.6068 0.0756 0.035 Uiso 1 1 calc R U
C17 C 0.67745(19) 0.61601(13) 0.09170(15) 0.0250(4) Uani 1 1 d . .
H17A H 0.6719 0.6693 0.0694 0.030 Uiso 1 1 calc R U
H17B H 0.6587 0.5825 0.0354 0.030 Uiso 1 1 calc R U
C23 C 0.51478(18) 0.88317(12) 0.38615(15) 0.0225(4) Uani 1 1 d . .
Cl1 Cl 0.28127(4) 0.72123(3) 0.44851(4) 0.02540(12) Uani 1 1 d . .
F1 F 0.39681(11) 0.88585(8) 0.37461(10) 0.0307(3) Uani 1 1 d . .
F2 F 0.53946(12) 0.82834(8) 0.45105(9) 0.0337(3) Uani 1 1 d . .
F3 F 0.54677(12) 0.94885(8) 0.42748(10) 0.0325(3) Uani 1 1 d . .
Fe1 Fe 0.37484(2) 0.61081(2) 0.43999(2) 0.01393(8) Uani 1 1 d . .
K1 K 0.65578(4) 0.68485(2) 0.34469(3) 0.01935(10) Uani 1 1 d . .
N2 N 0.23169(14) 0.54937(9) 0.38472(12) 0.0178(3) Uani 1 1 d . .
N1 N 0.32922(14) 0.54515(9) 0.55975(12) 0.0172(3) Uani 1 1 d . .
O1 O 0.52570(11) 0.62697(8) 0.50052(9) 0.0181(3) Uani 1 1 d . .
O2 O 0.45112(11) 0.59326(8) 0.31807(9) 0.0168(3) Uani 1 1 d . .
O3 O 0.59590(12) 0.60270(8) 0.17042(9) 0.0195(3) Uani 1 1 d . .
O4 O 0.82591(13) 0.64931(9) 0.20776(11) 0.0272(3) Uani 1 1 d . .
O5 O 0.90067(12) 0.67649(8) 0.40493(11) 0.0248(3) Uani 1 1 d . .
O6 O 0.72526(12) 0.69338(8) 0.54783(10) 0.0212(3) Uani 1 1 d . .
O7 O 0.54422(15) 0.79475(9) 0.23950(11) 0.0328(4) Uani 1 1 d . .
O8 O 0.71377(14) 0.86547(11) 0.29981(12) 0.0384(4) Uani 1 1 d . .
O9 O 0.55492(15) 0.93028(9) 0.21032(12) 0.0326(4) Uani 1 1 d . .
S1 S 0.59109(4) 0.86696(3) 0.27026(4) 0.02239(12) Uani 1 1 d . .

loop_
_atom_site_aniso_label
_atom_site_aniso_U_11
_atom_site_aniso_U_22
_atom_site_aniso_U_33
_atom_site_aniso_U_23
_atom_site_aniso_U_13
_atom_site_aniso_U_12
C16 0.0155(9) 0.0167(9) 0.0129(8) -0.0018(7) -0.0049(7) 0.0011(7)
C15 0.0188(9) 0.0162(9) 0.0166(9) -0.0005(7) -0.0041(7) 0.0003(7)
C14 0.0291(11) 0.0209(10) 0.0136(9) -0.0002(8) -0.0030(8) 0.0010(8)
C13 0.0290(11) 0.0271(11) 0.0188(10) -0.0020(8) -0.0118(8) 0.0006(9)
C12 0.0215(10) 0.0248(10) 0.0203(10) -0.0026(8) -0.0112(8) -0.0003(8)
C11 0.0173(9) 0.0169(9) 0.0194(9) -0.0021(7) -0.0058(7) 0.0013(7)
C10 0.0120(9) 0.0199(9) 0.0228(10) -0.0040(8) -0.0048(7) 0.0007(7)
C9 0.0146(9) 0.0264(10) 0.0260(11) -0.0026(8) 0.0044(8) -0.0057(8)
C8 0.0214(10) 0.0207(10) 0.0215(10) -0.0013(8) 0.0045(8) -0.0049(8)
C7 0.0246(10) 0.0177(9) 0.0166(9) 0.0025(8) 0.0040(8) 0.0027(8)
C6 0.0232(10) 0.0174(9) 0.0153(9) -0.0005(7) -0.0034(7) 0.0046(7)
C5 0.0334(11) 0.0215(10) 0.0135(9) 0.0010(8) -0.0026(8) 0.0069(8)
C4 0.0368(12) 0.0264(11) 0.0147(9) -0.0025(8) -0.0093(9) 0.0090(9)
C3 0.0264(11) 0.0247(10) 0.0204(10) -0.0060(8) -0.0107(8) 0.0048(8)
C2 0.0205(9) 0.0197(9) 0.0166(9) -0.0012(8) -0.0060(7) 0.0037(7)
C1 0.0194(9) 0.0194(9) 0.0132(9) -0.0023(7) -0.0066(7) 0.0048(7)
C22 0.0188(10) 0.0292(11) 0.0289(11) -0.0059(9) -0.0102(8) -0.0046(8)
C21 0.0200(10) 0.0268(11) 0.0359(12) -0.0061(9) -0.0050(9) -0.0073(8)
C20 0.0169(10) 0.0386(13) 0.0377(13) 0.0023(10) -0.0003(9) -0.0057(9)
C19 0.0168(10) 0.0394(13) 0.0361(13) -0.0012(10) 0.0004(9) -0.0015(9)
C18 0.0212(11) 0.0413(13) 0.0252(11) -0.0030(10) 0.0051(9) 0.0010(9)
C17 0.0231(11) 0.0359(12) 0.0160(9) 0.0031(9) 0.0037(8) -0.0022(9)
C23 0.0184(10) 0.0265(11) 0.0227(10) 0.0023(8) -0.0046(8) 0.0000(8)
Cl1 0.0233(3) 0.0200(2) 0.0328(3) -0.0017(2) -0.0030(2) 0.00313(18)
F1 0.0175(6) 0.0401(8) 0.0346(7) 0.0019(6) -0.0023(5) 0.0000(5)
F2 0.0348(7) 0.0414(8) 0.0250(7) 0.0116(6) -0.0028(5) 0.0033(6)
F3 0.0318(7) 0.0332(7) 0.0326(7) -0.0106(6) -0.0032(6) -0.0030(6)
Fe1 0.01193(13) 0.01749(14) 0.01236(13) -0.00058(10) -0.00179(10) -0.00121(10)
K1 0.0163(2) 0.0227(2) 0.0190(2) 0.00150(16) -0.00288(16) 0.00006(15)
N2 0.0127(7) 0.0209(8) 0.0199(8) -0.0015(7) -0.0003(6) -0.0027(6)
N1 0.0173(8) 0.0175(8) 0.0169(8) -0.0007(6) 0.0011(6) -0.0008(6)
O1 0.0162(7) 0.0264(7) 0.0115(6) 0.0009(5) -0.0051(5) -0.0014(5)
O2 0.0125(6) 0.0260(7) 0.0119(6) -0.0025(5) -0.0033(5) -0.0022(5)
O3 0.0166(7) 0.0299(8) 0.0118(6) 0.0005(6) -0.0005(5) -0.0015(6)
O4 0.0161(7) 0.0378(9) 0.0278(8) -0.0021(7) -0.0012(6) -0.0004(6)
O5 0.0186(7) 0.0265(8) 0.0292(8) -0.0040(6) -0.0033(6) -0.0044(6)
O6 0.0158(7) 0.0275(8) 0.0202(7) -0.0007(6) -0.0074(5) -0.0031(5)
O7 0.0453(10) 0.0273(8) 0.0258(8) -0.0025(7) -0.0120(7) 0.0059(7)
O8 0.0187(8) 0.0668(12) 0.0295(9) -0.0039(8) -0.0019(6) 0.0056(8)
O9 0.0379(9) 0.0320(9) 0.0280(8) 0.0114(7) 0.0003(7) 0.0032(7)
S1 0.0206(2) 0.0270(3) 0.0196(2) 0.0017(2) -0.00423(19) 0.00331(19)

loop_
_atom_type_symbol
_atom_type_description
_atom_type_scat_dispersion_real
_atom_type_scat_dispersion_imag
_atom_type_scat_source
C C 0.0033 0.0016 'International Tables Vol C Tables 4.2.6.8 and 6.1.1.4'
H H 0.0000 0.0000 'International Tables Vol C Tables 4.2.6.8 and 6.1.1.4'
Cl Cl 0.1484 0.1585 'International Tables Vol C Tables 4.2.6.8 and 6.1.1.4'
F F 0.0171 0.0103 'International Tables Vol C Tables 4.2.6.8 and 6.1.1.4'
Fe Fe 0.3463 0.8444 'International Tables Vol C Tables 4.2.6.8 and 6.1.1.4'
K K 0.2009 0.2494 'International Tables Vol C Tables 4.2.6.8 and 6.1.1.4'
N N 0.0061 0.0033 'International Tables Vol C Tables 4.2.6.8 and 6.1.1.4'
O O 0.0106 0.0060 'International Tables Vol C Tables 4.2.6.8 and 6.1.1.4'
S S 0.1246 0.1234 'International Tables Vol C Tables 4.2.6.8 and 6.1.1.4'

loop_
_geom_angle_atom_site_label_1
_geom_angle_atom_site_label_2
_geom_angle_atom_site_label_3
_geom_angle
O2 C16 C11 123.94(17)
O2 C16 C15 117.58(16)
C11 C16 C15 118.44(17)
O3 C15 C14 125.16(18)
O3 C15 C16 114.12(16)
C14 C15 C16 120.70(18)
C15 C14 C13 120.13(19)
C15 C14 H14 119.9
C13 C14 H14 119.9
C12 C13 C14 120.07(18)
C12 C13 H13 120.0
C14 C13 H13 120.0
C13 C12 C11 120.78(18)
C13 C12 H12 119.6
C11 C12 H12 119.6
C16 C11 C12 119.49(18)
C16 C11 C10 121.90(17)
C12 C11 C10 118.44(17)
N2 C10 C11 124.15(17)
N2 C10 H10 117.9
C11 C10 H10 117.9
N2 C9 C8 106.75(15)
N2 C9 H9A 110.4
C8 C9 H9A 110.4
N2 C9 H9B 110.4
C8 C9 H9B 110.4
H9A C9 H9B 108.6
N1 C8 C9 108.12(16)
N1 C8 H8A 110.1
C9 C8 H8A 110.1
N1 C8 H8B 110.1
C9 C8 H8B 110.1
H8A C8 H8B 108.4
N1 C7 C6 125.29(18)
N1 C7 H7 117.4
C6 C7 H7 117.4
C1 C6 C5 119.43(18)
C1 C6 C7 122.75(17)
C5 C6 C7 117.65(18)
C4 C5 C6 120.4(2)
C4 C5 H5 119.8
C6 C5 H5 119.8
C5 C4 C3 120.74(19)
C5 C4 H4 119.6
C3 C4 H4 119.6
C2 C3 C4 119.99(19)
C2 C3 H3 120.0
C4 C3 H3 120.0
O6 C2 C3 124.73(18)
O6 C2 C1 114.69(16)
C3 C2 C1 120.58(19)
O1 C1 C6 123.23(17)
O1 C1 C2 117.89(17)
C6 C1 C2 118.83(17)
O6 C22 C21 108.10(16)
O6 C22 H22A 110.1
C21 C22 H22A 110.1
O6 C22 H22B 110.1
C21 C22 H22B 110.1
H22A C22 H22B 108.4
O5 C21 C22 109.95(17)
O5 C21 K1 55.33(9)
C22 C21 K1 90.51(11)
O5 C21 H21A 109.7
C22 C21 H21A 109.7
K1 C21 H21A 68.9
O5 C21 H21B 109.7
C22 C21 H21B 109.7
K1 C21 H21B 158.9
H21A C21 H21B 108.2
O5 C20 C19 109.16(18)
O5 C20 H20A 109.8
C19 C20 H20A 109.8
O5 C20 H20B 109.8
C19 C20 H20B 109.8
H20A C20 H20B 108.3
O4 C19 C20 108.12(18)
O4 C19 H19A 110.1
C20 C19 H19A 110.1
O4 C19 H19B 110.1
C20 C19 H19B 110.1
H19A C19 H19B 108.4
O4 C18 C17 109.39(18)
O4 C18 H18A 109.8
C17 C18 H18A 109.8
O4 C18 H18B 109.8
C17 C18 H18B 109.8
H18A C18 H18B 108.2
O3 C17 C18 107.71(17)
O3 C17 H17A 110.2
C18 C17 H17A 110.2
O3 C17 H17B 110.2
C18 C17 H17B 110.2
H17A C17 H17B 108.5
F1 C23 F3 106.57(17)
F1 C23 F2 107.94(17)
F3 C23 F2 107.10(16)
F1 C23 S1 111.95(14)
F3 C23 S1 111.92(14)
F2 C23 S1 111.09(14)
C23 F2 K1 111.05(12)
O2 Fe1 O1 89.89(6)
O2 Fe1 N1 135.43(6)
O1 Fe1 N1 88.03(6)
O2 Fe1 N2 87.14(6)
O1 Fe1 N2 157.18(6)
N1 Fe1 N2 78.41(6)
O2 Fe1 Cl1 113.91(5)
O1 Fe1 Cl1 105.56(5)
N1 Fe1 Cl1 109.49(5)
N2 Fe1 Cl1 96.29(5)
O2 Fe1 K1 49.88(4)
O1 Fe1 K1 47.97(4)
N1 Fe1 K1 134.08(5)
N2 Fe1 K1 136.61(5)
Cl1 Fe1 K1 96.604(18)
O7 K1 O4 97.37(5)
O7 K1 O1 114.93(5)
O4 K1 O1 143.49(5)
O7 K1 O2 88.01(5)
O4 K1 O2 110.49(4)
O1 K1 O2 57.18(4)
O7 K1 O3 79.48(4)
O4 K1 O3 59.03(4)
O1 K1 O3 108.82(4)
O2 K1 O3 54.16(4)
O7 K1 O6 126.41(5)
O4 K1 O6 118.35(4)
O1 K1 O6 55.10(4)
O2 K1 O6 111.86(4)
O3 K1 O6 152.52(4)
O7 K1 O5 128.91(5)
O4 K1 O5 60.85(4)
O1 K1 O5 105.66(4)
O2 K1 O5 141.64(4)
O3 K1 O5 115.76(4)
O6 K1 O5 57.99(4)
O7 K1 F2 58.90(4)
O4 K1 F2 140.72(4)
O1 K1 F2 74.30(4)
O2 K1 F2 100.16(4)
O3 K1 F2 132.90(4)
O6 K1 F2 68.58(4)
O5 K1 F2 107.71(4)
C10 N2 C9 121.54(16)
C10 N2 Fe1 126.12(13)
C9 N2 Fe1 112.22(12)
C7 N1 C8 119.49(17)
C7 N1 Fe1 124.52(14)
C8 N1 Fe1 115.85(12)
C1 O1 Fe1 128.72(12)
C1 O1 K1 128.09(12)
Fe1 O1 K1 101.30(5)
C16 O2 Fe1 129.35(12)
C16 O2 K1 121.50(11)
Fe1 O2 K1 99.43(5)
C15 O3 C17 118.00(15)
C15 O3 K1 119.65(11)
C17 O3 K1 112.73(11)
C18 O4 C19 111.25(16)
C18 O4 K1 120.56(12)
C19 O4 K1 118.27(13)
C21 O5 C20 110.11(16)
C21 O5 K1 100.68(11)
C20 O5 K1 105.60(12)
C2 O6 C22 116.23(15)
C2 O6 K1 124.21(11)
C22 O6 K1 117.40(12)
S1 O7 K1 108.06(8)
S1 O8 K1 83.09(8)
O8 S1 O7 114.57(11)
O8 S1 O9 116.26(11)
O7 S1 O9 114.75(10)
O8 S1 C23 102.42(9)
O7 S1 C23 102.57(10)
O9 S1 C23 103.57(10)
O8 S1 K1 72.45(8)
O7 S1 K1 48.52(6)
O9 S1 K1 161.48(7)
C23 S1 K1 89.54(7)

loop_
_geom_bond_atom_site_label_1
_geom_bond_atom_site_label_2
_geom_bond_distance
C16 O2 1.330(2)
C16 C11 1.409(3)
C16 C15 1.413(3)
C15 O3 1.371(2)
C15 C14 1.385(3)
C14 C13 1.401(3)
C14 H14 0.9500
C13 C12 1.367(3)
C13 H13 0.9500
C12 C11 1.416(3)
C12 H12 0.9500
C11 C10 1.442(3)
C10 N2 1.284(2)
C10 H10 0.9500
C9 N2 1.467(2)
C9 C8 1.520(3)
C9 H9A 0.9900
C9 H9B 0.9900
C8 N1 1.477(2)
C8 H8A 0.9900
C8 H8B 0.9900
C7 N1 1.290(3)
C7 C6 1.442(3)
C7 H7 0.9500
C6 C1 1.405(3)
C6 C5 1.418(3)
C5 C4 1.367(3)
C5 H5 0.9500
C4 C3 1.394(3)
C4 H4 0.9500
C3 C2 1.384(3)
C3 H3 0.9500
C2 O6 1.373(2)
C2 C1 1.415(3)
C1 O1 1.331(2)
C22 O6 1.441(2)
C22 C21 1.494(3)
C22 H22A 0.9900
C22 H22B 0.9900
C21 O5 1.422(3)
C21 K1 3.438(2)
C21 H21A 0.9900
C21 H21B 0.9900
C20 O5 1.436(3)
C20 C19 1.486(3)
C20 H20A 0.9900
C20 H20B 0.9900
C19 O4 1.430(3)
C19 H19A 0.9900
C19 H19B 0.9900
C18 O4 1.413(3)
C18 C17 1.492(3)
C18 H18A 0.9900
C18 H18B 0.9900
C17 O3 1.430(2)
C17 H17A 0.9900
C17 H17B 0.9900
C23 F1 1.337(2)
C23 F3 1.338(2)
C23 F2 1.339(2)
C23 S1 1.818(2)
Cl1 Fe1 2.2185(6)
F2 K1 3.1978(15)
Fe1 O2 1.8935(13)
Fe1 O1 1.9071(13)
Fe1 N1 2.0642(16)
Fe1 N2 2.0816(16)
Fe1 K1 3.6596(6)
K1 O7 2.7169(16)
K1 O4 2.7451(15)
K1 O1 2.7721(14)
K1 O2 2.8367(14)
K1 O3 2.8581(14)
K1 O6 2.8738(14)
K1 O5 2.8777(15)
O7 S1 1.4413(17)
O8 S1 1.4376(16)
O9 S1 1.4417(16)

loop_
_geom_torsion_atom_site_label_1
_geom_torsion_atom_site_label_2
_geom_torsion_atom_site_label_3
_geom_torsion_atom_site_label_4
_geom_torsion
O2 C16 C15 O3 5.7(2)
C11 C16 C15 O3 -171.80(16)
O2 C16 C15 C14 -175.72(18)
C11 C16 C15 C14 6.8(3)
O3 C15 C14 C13 175.89(19)
C16 C15 C14 C13 -2.5(3)
C15 C14 C13 C12 -2.7(3)
C14 C13 C12 C11 3.5(3)
O2 C16 C11 C12 176.75(18)
C15 C16 C11 C12 -5.9(3)
O2 C16 C11 C10 -8.2(3)
C15 C16 C11 C10 169.11(18)
C13 C12 C11 C16 0.8(3)
C13 C12 C11 C10 -174.33(19)
C16 C11 C10 N2 14.0(3)
C12 C11 C10 N2 -170.95(19)
N2 C9 C8 N1 43.8(2)
N1 C7 C6 C1 -7.6(3)
N1 C7 C6 C5 177.06(19)
C1 C6 C5 C4 -0.4(3)
C7 C6 C5 C4 175.16(18)
C6 C5 C4 C3 -0.6(3)
C5 C4 C3 C2 0.5(3)
C4 C3 C2 O6 -179.18(18)
C4 C3 C2 C1 0.6(3)
C5 C6 C1 O1 178.72(18)
C7 C6 C1 O1 3.4(3)
C5 C6 C1 C2 1.4(3)
C7 C6 C1 C2 -173.88(18)
O6 C2 C1 O1 0.8(3)
C3 C2 C1 O1 -178.99(17)
O6 C2 C1 C6 178.27(17)
C3 C2 C1 C6 -1.5(3)
O6 C22 C21 O5 -60.9(2)
O6 C22 C21 K1 -7.91(15)
O5 C20 C19 O4 68.7(2)
O4 C18 C17 O3 -61.3(2)
F1 C23 F2 K1 107.78(14)
F3 C23 F2 K1 -137.81(12)
S1 C23 F2 K1 -15.30(15)
C11 C10 N2 C9 -178.70(18)
C11 C10 N2 Fe1 5.7(3)
C8 C9 N2 C10 139.06(19)
C8 C9 N2 Fe1 -44.80(18)
C6 C7 N1 C8 173.51(18)
C6 C7 N1 Fe1 -11.1(3)
C9 C8 N1 C7 150.79(18)
C9 C8 N1 Fe1 -25.02(19)
C6 C1 O1 Fe1 21.5(3)
C2 C1 O1 Fe1 -161.18(13)
C6 C1 O1 K1 -177.18(13)
C2 C1 O1 K1 0.2(2)
C11 C16 O2 Fe1 -19.4(3)
C15 C16 O2 Fe1 163.25(13)
C11 C16 O2 K1 -158.06(14)
C15 C16 O2 K1 24.6(2)
O1 Fe1 O2 C16 -174.29(16)
N1 Fe1 O2 C16 98.63(16)
N2 Fe1 O2 C16 28.34(16)
Cl1 Fe1 O2 C16 -67.28(16)
K1 Fe1 O2 C16 -145.21(18)
O1 Fe1 O2 K1 -29.08(5)
N1 Fe1 O2 K1 -116.17(8)
N2 Fe1 O2 K1 173.55(6)
Cl1 Fe1 O2 K1 77.93(5)
C14 C15 O3 C17 4.9(3)
C16 C15 O3 C17 -176.66(17)
C14 C15 O3 K1 148.58(16)
C16 C15 O3 K1 -32.9(2)
C18 C17 O3 C15 -160.08(17)
C18 C17 O3 K1 53.81(19)
C17 C18 O4 C19 -175.11(18)
C17 C18 O4 K1 39.8(2)
C20 C19 O4 C18 177.20(19)
C20 C19 O4 K1 -36.8(2)
C22 C21 O5 C20 -172.72(17)
K1 C21 O5 C20 111.13(15)
C22 C21 O5 K1 76.14(17)
C19 C20 O5 C21 -170.06(18)
C19 C20 O5 K1 -62.17(19)
C3 C2 O6 C22 15.5(3)
C1 C2 O6 C22 -164.26(17)
C3 C2 O6 K1 178.37(15)
C1 C2 O6 K1 -1.4(2)
C21 C22 O6 C2 174.75(17)
C21 C22 O6 K1 10.7(2)
K1 O8 S1 O7 -24.71(9)
K1 O8 S1 O9 -162.36(8)
K1 O8 S1 C23 85.52(8)
K1 O7 S1 O8 32.15(12)
K1 O7 S1 O9 170.44(8)
K1 O7 S1 C23 -77.99(10)
F1 C23 S1 O8 -179.46(15)
F3 C23 S1 O8 60.96(16)
F2 C23 S1 O8 -58.71(17)
F1 C23 S1 O7 -60.42(16)
F3 C23 S1 O7 180.00(14)
F2 C23 S1 O7 60.33(16)
F1 C23 S1 O9 59.26(16)
F3 C23 S1 O9 -60.32(16)
F2 C23 S1 O9 -179.99(14)
F1 C23 S1 K1 -107.54(14)
F3 C23 S1 K1 132.88(13)
F2 C23 S1 K1 13.21(13)
